data_7205001
loop_
_publ_author_name
'Livage, Carine'
'Hynaux, Am\'elie'
'Marrot, J\'er\^ome'
'Nogues, Marc'
'F\'erey, G\'erard'

_publ_section_title
;
 Solution process for the synthesis of the &#x201C;high-pressure&#x201D;
 phase CoMoO4 and X-ray single crystal resolution
;
_journal_issue 5
_journal_name_full 'Journal of Materials Chemistry'
_journal_page_first 1423
_journal_paper_doi 10.1039/b110760g
_journal_volume 12
_journal_year 2002
_chemical_formula_sum 'Co Mo O4'
_chemical_formula_weight 218.87
_chemical_name_common CoMoO4-II
_chemical_name_systematic
; 
? 
;
_space_group_IT_number 13
_symmetry_cell_setting monoclinic
_symmetry_space_group_name_Hall '-P 2yc'
_symmetry_space_group_name_H-M 'P 1 2/c 1'
_atom_sites_solution_hydrogens geom
_atom_sites_solution_primary direct
_atom_sites_solution_secondary difmap
_audit_creation_method SHELXL
_cell_angle_alpha 90.00
_cell_angle_beta 90.521(3)
_cell_angle_gamma 90.00
_cell_formula_units_Z 2
_cell_length_a 4.6598(7)
_cell_length_b 5.6862(9)
_cell_length_c 4.9159(7)
_cell_measurement_temperature 296(2)
_cell_volume 130.25(3)
_computing_cell_refinement 'BRUKER SMART'
_computing_data_collection 'Bruker SMART'
_computing_data_reduction 'Bruker SHELXTL'
_computing_molecular_graphics 'Bruker SHELXTL'
_computing_publication_material 'Bruker SHELXTL'
_computing_structure_refinement 'SHELXL-97 (Sheldrick, 1997)'
_computing_structure_solution 'SHELXS-97 (Sheldrick, 1990)'
_diffrn_ambient_temperature 296(2)
_diffrn_measurement_device 'CCD area detector'
_diffrn_measurement_method 'phi and omega scans'
_diffrn_radiation_monochromator graphite
_diffrn_radiation_source 'fine-focus sealed tube'
_diffrn_radiation_type MoK\a
_diffrn_radiation_wavelength 0.71073
_diffrn_reflns_av_R_equivalents 0.0244
_diffrn_reflns_av_sigmaI/netI 0.0321
_diffrn_reflns_limit_h_max 5
_diffrn_reflns_limit_h_min -6
_diffrn_reflns_limit_k_max 6
_diffrn_reflns_limit_k_min -7
_diffrn_reflns_limit_l_max 6
_diffrn_reflns_limit_l_min -6
_diffrn_reflns_number 893
_diffrn_reflns_theta_max 29.85
_diffrn_reflns_theta_min 3.58
_exptl_absorpt_coefficient_mu 10.964
_exptl_crystal_colour black
_exptl_crystal_density_diffrn 5.581
_exptl_crystal_density_method 'not measured'
_exptl_crystal_description parallelepiped
_exptl_crystal_F_000 202
_exptl_crystal_size_max 0.04
_exptl_crystal_size_mid 0.04
_exptl_crystal_size_min 0.02
_refine_diff_density_max 1.371
_refine_diff_density_min -1.243
_refine_diff_density_rms 0.384
_refine_ls_extinction_coef 0.0621(71)
_refine_ls_extinction_expression Fc^*^=kFc[1+0.001xFc^2^\l^3^/sin(2\q)]^-1/4^
_refine_ls_extinction_method SHELXL
_refine_ls_goodness_of_fit_all 1.050
_refine_ls_goodness_of_fit_obs 1.086
_refine_ls_matrix_type full
_refine_ls_number_parameters 30
_refine_ls_number_reflns 349
_refine_ls_number_restraints 0
_refine_ls_restrained_S_all 1.050
_refine_ls_restrained_S_obs 1.086
_refine_ls_R_factor_all 0.0329
_refine_ls_R_factor_obs 0.0270
_refine_ls_shift/esd_max 0.000
_refine_ls_shift/esd_mean 0.000
_refine_ls_structure_factor_coef Fsqd
_refine_ls_weighting_scheme 'calc calc w=1/[\s^2^(Fo^2^)+(0.0426P)^2^+0.0000P] where P=(Fo^2^+2Fc^2^)/3'
_refine_ls_wR_factor_all 0.0687
_refine_ls_wR_factor_obs 0.0660
_reflns_number_observed 305
_reflns_number_total 349
_reflns_observed_criterion >2sigma(I)
_cod_data_source_file b110760g.txt
_cod_data_source_block am75sa
_cod_original_sg_symbol_H-M P2/c
_cod_database_code 7205001

loop_
_symmetry_equiv_pos_as_xyz
'x, y, z'
'-x, y, -z+1/2'
'-x, -y, -z'
'x, -y, z-1/2'

loop_
_atom_site_aniso_label
_atom_site_aniso_U_11
_atom_site_aniso_U_22
_atom_site_aniso_U_33
_atom_site_aniso_U_23
_atom_site_aniso_U_13
_atom_site_aniso_U_12
Mo 0.0080(3) 0.0075(3) 0.0069(3) 0.000 0.0010(2) 0.000
Co 0.0089(5) 0.0104(5) 0.0083(5) 0.000 0.0000(3) 0.000
O1 0.010(2) 0.0100(14) 0.008(2) 0.0004(10) 0.0007(13) 0.0030(11)
O2 0.0103(15) 0.0106(14) 0.010(2) -0.0006(11) 0.0013(12) -0.0010(12)

loop_
_atom_site_label
_atom_site_type_symbol
_atom_site_fract_x
_atom_site_fract_y
_atom_site_fract_z
_atom_site_U_iso_or_equiv
_atom_site_thermal_displace_type
_atom_site_occupancy
_atom_site_calc_flag
_atom_site_refinement_flags
_atom_site_disorder_group
Mo Mo 0.0000 0.18500(9) 0.2500 0.0075(3) Uani 1 d S .
Co Co 0.5000 0.67338(14) 0.2500 0.0092(3) Uani 1 d S .
O1 O 0.2179(6) -0.1072(6) 0.0646(6) 0.0095(7) Uani 1 d . .
O2 O 0.2551(6) 0.3772(5) 0.1021(6) 0.0103(7) Uani 1 d . .

loop_
_atom_type_symbol
_atom_type_description
_atom_type_scat_dispersion_real
_atom_type_scat_dispersion_imag
_atom_type_scat_source
O O 0.0106 0.0060 'International Tables Vol C Tables 4.2.6.8 and 6.1.1.4'
Co Co 0.3494 0.9721 'International Tables Vol C Tables 4.2.6.8 and 6.1.1.4'
Mo Mo -1.6832 0.6857 'International Tables Vol C Tables 4.2.6.8 and 6.1.1.4'

loop_
_geom_angle_atom_site_label_1
_geom_angle_atom_site_label_2
_geom_angle_atom_site_label_3
_geom_angle
_geom_angle_site_symmetry_1
_geom_angle_site_symmetry_3
_geom_angle_publ_flag
O2 Mo O2 104.0(2) 2 . ?
O2 Mo O1 99.50(13) 2 4_556 ?
O2 Mo O1 97.02(13) . 4_556 ?
O2 Mo O1 97.02(13) 2 3 ?
O2 Mo O1 99.50(13) . 3 ?
O1 Mo O1 153.0(2) 4_556 3 ?
O2 Mo O1 88.94(13) 2 2 ?
O2 Mo O1 165.49(13) . 2 ?
O1 Mo O1 74.08(13) 4_556 2 ?
O1 Mo O1 85.08(10) 3 2 ?
O2 Mo O1 165.49(13) 2 . ?
O2 Mo O1 88.94(13) . . ?
O1 Mo O1 85.08(10) 4_556 . ?
O1 Mo O1 74.08(13) 3 . ?
O1 Mo O1 79.0(2) 2 . ?
O1 Co O1 103.9(2) 2_665 1_565 ?
O1 Co O2 93.95(12) 2_665 4_566 ?
O1 Co O2 95.73(12) 1_565 4_566 ?
O1 Co O2 95.73(12) 2_665 3_665 ?
O1 Co O2 93.95(12) 1_565 3_665 ?
O2 Co O2 164.3(2) 4_566 3_665 ?
O1 Co O2 166.63(13) 2_665 . ?
O1 Co O2 89.43(12) 1_565 . ?
O2 Co O2 83.19(10) 4_566 . ?
O2 Co O2 84.55(12) 3_665 . ?
O1 Co O2 89.43(12) 2_665 2_655 ?
O1 Co O2 166.63(13) 1_565 2_655 ?
O2 Co O2 84.55(12) 4_566 2_655 ?
O2 Co O2 83.19(10) 3_665 2_655 ?
O2 Co O2 77.3(2) . 2_655 ?
Mo O1 Co 124.4(2) 3 1_545 ?
Mo O1 Mo 105.92(13) 3 . ?
Co O1 Mo 126.30(15) 1_545 . ?
Mo O2 Co 128.6(2) . 3_665 ?
Mo O2 Co 134.2(2) . . ?
Co O2 Co 95.45(12) 3_665 . ?

loop_
_geom_bond_atom_site_label_1
_geom_bond_atom_site_label_2
_geom_bond_distance
_geom_bond_site_symmetry_2
_geom_bond_publ_flag
Mo O2 1.775(3) 2 ?
Mo O2 1.775(3) . ?
Mo O1 1.895(3) 4_556 ?
Mo O1 1.895(3) 3 ?
Mo O1 2.154(3) 2 ?
Mo O1 2.154(3) . ?
Co O1 2.023(3) 2_665 ?
Co O1 2.023(3) 1_565 ?
Co O2 2.101(3) 4_566 ?
Co O2 2.101(3) 3_665 ?
Co O2 2.157(3) . ?
Co O2 2.157(3) 2_655 ?
O1 Mo 1.895(3) 3 ?
O1 Co 2.023(3) 1_545 ?
O2 Co 2.101(3) 3_665 ?
